data_4031869
loop_
_publ_author_name
'Pan, Shanfei'
'Wu, Feifei'
'Yu, Ruicheng'
'Chen, Wanzhi'

_publ_section_title
;
 Palladium-Catalyzed Sequential Acylation/Cyanation of Aryl Iodides: A
 Regiospecific Synthesis of 2-Cyanoaryl Ketones.
;
_journal_issue 4
_journal_name_full 'The Journal of organic chemistry'
_journal_page_first 1558
_journal_page_last 1564
_journal_paper_doi 10.1021/acs.joc.5b02710
_journal_volume 81
_journal_year 2016
_chemical_formula_sum 'C16 H13 N O2'
_chemical_formula_weight 251.27
_chemical_name_systematic
; 
 ? 
;
_space_group_IT_number 2
_symmetry_cell_setting triclinic
_symmetry_space_group_name_Hall '-P 1'
_symmetry_space_group_name_H-M 'P -1'
_atom_sites_solution_hydrogens geom
_atom_sites_solution_primary direct
_atom_sites_solution_secondary difmap
_audit_creation_method SHELXL-97
_cell_angle_alpha 76.314(6)
_cell_angle_beta 85.795(6)
_cell_angle_gamma 62.838(6)
_cell_formula_units_Z 2
_cell_length_a 7.9139(5)
_cell_length_b 8.2369(5)
_cell_length_c 11.5044(8)
_cell_measurement_temperature 293(2)
_cell_volume 647.76(8)
_computing_cell_refinement 'Bruker FRAMBO'
_computing_data_collection 'Bruker FRAMBO'
_computing_data_reduction 'Bruker SAINT'
_computing_molecular_graphics 'Bruker SHELXTL'
_computing_publication_material 'Bruker SHELXTL'
_computing_structure_refinement 'SHELXL-97 (Sheldrick, 1997)'
_computing_structure_solution 'SHELXS-97 (Sheldrick, 1990)'
_diffrn_ambient_temperature 293(2)
_diffrn_measured_fraction_theta_full 0.996
_diffrn_measured_fraction_theta_max 0.996
_diffrn_measurement_device_type 'multiwire proportional'
_diffrn_measurement_method 'phi and omega scans'
_diffrn_radiation_monochromator graphite
_diffrn_radiation_source 'fine-focus sealed tube'
_diffrn_radiation_type MoK\a
_diffrn_radiation_wavelength 0.71073
_diffrn_reflns_av_R_equivalents 0.0191
_diffrn_reflns_av_sigmaI/netI 0.0313
_diffrn_reflns_limit_h_max 9
_diffrn_reflns_limit_h_min -9
_diffrn_reflns_limit_k_max 7
_diffrn_reflns_limit_k_min -9
_diffrn_reflns_limit_l_max 13
_diffrn_reflns_limit_l_min -13
_diffrn_reflns_number 4155
_diffrn_reflns_theta_full 25.01
_diffrn_reflns_theta_max 25.01
_diffrn_reflns_theta_min 2.90
_exptl_absorpt_coefficient_mu 0.085
_exptl_absorpt_correction_T_max 0.9806
_exptl_absorpt_correction_T_min 0.9699
_exptl_absorpt_correction_type multi-scan
_exptl_absorpt_process_details sadabs
_exptl_crystal_colour yellow
_exptl_crystal_density_diffrn 1.288
_exptl_crystal_density_method 'not measured'
_exptl_crystal_description block
_exptl_crystal_F_000 264
_exptl_crystal_size_max 0.36
_exptl_crystal_size_mid 0.30
_exptl_crystal_size_min 0.23
_refine_diff_density_max 0.146
_refine_diff_density_min -0.148
_refine_diff_density_rms 0.034
_refine_ls_extinction_method none
_refine_ls_goodness_of_fit_ref 1.031
_refine_ls_hydrogen_treatment constr
_refine_ls_matrix_type full
_refine_ls_number_parameters 174
_refine_ls_number_reflns 2275
_refine_ls_number_restraints 0
_refine_ls_restrained_S_all 1.031
_refine_ls_R_factor_all 0.0648
_refine_ls_R_factor_gt 0.0448
_refine_ls_shift/su_max 0.000
_refine_ls_shift/su_mean 0.000
_refine_ls_structure_factor_coef Fsqd
_refine_ls_weighting_details 'calc w=1/[\s^2^(Fo^2^)+(0.0509P)^2^+0.1627P] where P=(Fo^2^+2Fc^2^)/3'
_refine_ls_weighting_scheme calc
_refine_ls_wR_factor_gt 0.1047
_refine_ls_wR_factor_ref 0.1239
_reflns_number_gt 1699
_reflns_number_total 2275
_reflns_threshold_expression >2sigma(I)
_cod_data_source_file jo5b02710_si_001.cif
_cod_data_source_block 151022_50928_1_2
_cod_depositor_comments
;
The following automatic conversions were performed:

'_symmetry_cell_setting' value 'Triclinic' changed to 'triclinic'
according to
/usr/data/users/saulius/crontab/automatic-downloads/current/ACS/lib/dictionaries/cif_core.dic
dictionary named 'cif_core.dic' version 2.4.2 from 2011-04-26.

Automatic conversion script
Id: cif_fix_values 4268 2015-11-12 08:31:59Z antanas 
;
_cod_original_cell_volume 647.76(7)
_cod_original_sg_symbol_H-M P-1
_cod_database_code 4031869

loop_
_symmetry_equiv_pos_as_xyz
'x, y, z'
'-x, -y, -z'

loop_
_atom_site_label
_atom_site_type_symbol
_atom_site_fract_x
_atom_site_fract_y
_atom_site_fract_z
_atom_site_U_iso_or_equiv
_atom_site_adp_type
_atom_site_occupancy
_atom_site_symmetry_multiplicity
_atom_site_calc_flag
_atom_site_refinement_flags
C1 C -0.2836(3) 0.6113(3) 0.10443(18) 0.0541(5) Uani 1 1 d .
H1 H -0.4053 0.6920 0.0712 0.065 Uiso 1 1 calc R
C2 C -0.1532(2) 0.6804(3) 0.10323(16) 0.0471(5) Uani 1 1 d .
C3 C 0.0302(2) 0.5537(3) 0.15194(15) 0.0414(4) Uani 1 1 d .
C4 C 0.0790(2) 0.3652(3) 0.20177(15) 0.0424(4) Uani 1 1 d .
C5 C -0.0567(3) 0.3031(3) 0.20320(17) 0.0513(5) Uani 1 1 d .
H5 H -0.0269 0.1785 0.2375 0.062 Uiso 1 1 calc R
C6 C -0.2376(3) 0.4266(3) 0.15350(19) 0.0570(6) Uani 1 1 d .
H6 H -0.3281 0.3841 0.1535 0.068 Uiso 1 1 calc R
C7 C 0.2791(3) 0.2269(3) 0.24414(16) 0.0452(5) Uani 1 1 d .
C8 C 0.3174(2) 0.0620(3) 0.34476(16) 0.0428(4) Uani 1 1 d .
C9 C 0.2305(3) 0.0753(3) 0.45482(17) 0.0447(5) Uani 1 1 d .
C10 C 0.2894(3) -0.0834(3) 0.54828(19) 0.0561(5) Uani 1 1 d .
H10 H 0.2340 -0.0752 0.6222 0.067 Uiso 1 1 calc R
C11 C 0.4301(3) -0.2531(3) 0.5313(2) 0.0676(7) Uani 1 1 d .
H11 H 0.4691 -0.3586 0.5943 0.081 Uiso 1 1 calc R
C12 C 0.5126(3) -0.2681(3) 0.4233(3) 0.0677(7) Uani 1 1 d .
H12 H 0.6053 -0.3836 0.4124 0.081 Uiso 1 1 calc R
C13 C 0.4583(3) -0.1124(3) 0.3314(2) 0.0561(5) Uani 1 1 d .
H13 H 0.5164 -0.1229 0.2584 0.067 Uiso 1 1 calc R
C14 C 0.1641(3) 0.6273(3) 0.15350(18) 0.0517(5) Uani 1 1 d .
C15 C -0.2073(3) 0.8836(3) 0.0510(2) 0.0661(6) Uani 1 1 d .
H15A H -0.3211 0.9390 0.0015 0.099 Uiso 1 1 calc R
H15B H -0.1063 0.8944 0.0036 0.099 Uiso 1 1 calc R
H15C H -0.2290 0.9475 0.1146 0.099 Uiso 1 1 calc R
C20 C 0.0073(3) 0.2697(3) 0.5754(2) 0.0670(6) Uani 1 1 d .
H20A H -0.0540 0.1901 0.5953 0.100 Uiso 1 1 calc R
H20B H -0.0855 0.3978 0.5688 0.100 Uiso 1 1 calc R
H20C H 0.1011 0.2350 0.6370 0.100 Uiso 1 1 calc R
N1 N 0.2581(3) 0.6981(3) 0.1549(2) 0.0816(7) Uani 1 1 d .
O1 O 0.41117(18) 0.2453(2) 0.19201(13) 0.0653(5) Uani 1 1 d .
O2 O 0.09721(19) 0.24918(19) 0.46394(12) 0.0568(4) Uani 1 1 d .

loop_
_atom_site_aniso_label
_atom_site_aniso_U_11
_atom_site_aniso_U_22
_atom_site_aniso_U_33
_atom_site_aniso_U_23
_atom_site_aniso_U_13
_atom_site_aniso_U_12
C1 0.0382(10) 0.0708(15) 0.0448(11) -0.0066(10) 0.0026(8) -0.0209(10)
C2 0.0417(10) 0.0547(13) 0.0384(10) -0.0097(9) 0.0086(8) -0.0179(9)
C3 0.0387(9) 0.0525(12) 0.0340(9) -0.0118(9) 0.0084(7) -0.0217(8)
C4 0.0406(10) 0.0526(12) 0.0321(9) -0.0061(8) 0.0055(7) -0.0219(8)
C5 0.0523(11) 0.0585(13) 0.0460(11) -0.0038(10) 0.0069(9) -0.0321(10)
C6 0.0480(11) 0.0796(16) 0.0518(12) -0.0111(11) 0.0054(9) -0.0383(11)
C7 0.0432(10) 0.0541(12) 0.0384(10) -0.0111(9) 0.0057(8) -0.0224(9)
C8 0.0460(10) 0.0418(11) 0.0435(11) -0.0104(9) -0.0012(8) -0.0217(8)
C9 0.0501(10) 0.0453(12) 0.0424(11) -0.0069(9) -0.0009(8) -0.0258(9)
C10 0.0717(13) 0.0566(14) 0.0474(12) -0.0025(10) -0.0035(10) -0.0389(12)
C11 0.0834(16) 0.0446(13) 0.0764(17) 0.0082(12) -0.0226(14) -0.0370(12)
C12 0.0673(14) 0.0413(13) 0.0915(19) -0.0139(13) -0.0103(13) -0.0209(11)
C13 0.0556(12) 0.0500(13) 0.0635(14) -0.0210(11) 0.0008(10) -0.0206(10)
C14 0.0481(11) 0.0538(13) 0.0528(12) -0.0114(10) 0.0060(9) -0.0239(10)
C15 0.0546(12) 0.0556(14) 0.0703(15) -0.0065(12) 0.0065(11) -0.0143(10)
C20 0.0705(14) 0.0812(17) 0.0521(13) -0.0248(12) 0.0195(11) -0.0348(12)
N1 0.0706(13) 0.0834(16) 0.1089(18) -0.0242(13) 0.0076(12) -0.0498(12)
O1 0.0435(8) 0.0767(11) 0.0609(9) 0.0029(8) 0.0086(7) -0.0244(7)
O2 0.0650(9) 0.0526(9) 0.0430(8) -0.0111(7) 0.0121(6) -0.0196(7)

loop_
_atom_type_symbol
_atom_type_description
_atom_type_scat_dispersion_real
_atom_type_scat_dispersion_imag
_atom_type_scat_source
C C 0.0033 0.0016 'International Tables Vol C Tables 4.2.6.8 and 6.1.1.4'
H H 0.0000 0.0000 'International Tables Vol C Tables 4.2.6.8 and 6.1.1.4'
N N 0.0061 0.0033 'International Tables Vol C Tables 4.2.6.8 and 6.1.1.4'
O O 0.0106 0.0060 'International Tables Vol C Tables 4.2.6.8 and 6.1.1.4'

loop_
_geom_angle_atom_site_label_1
_geom_angle_atom_site_label_2
_geom_angle_atom_site_label_3
_geom_angle
C6 C1 C2 121.60(18)
C6 C1 H1 119.2
C2 C1 H1 119.2
C1 C2 C3 117.63(19)
C1 C2 C15 120.81(18)
C3 C2 C15 121.55(18)
C4 C3 C2 121.27(17)
C4 C3 C14 121.22(16)
C2 C3 C14 117.45(18)
C5 C4 C3 119.14(17)
C5 C4 C7 119.54(18)
C3 C4 C7 121.12(16)
C4 C5 C6 120.0(2)
C4 C5 H5 120.0
C6 C5 H5 120.0
C1 C6 C5 120.34(19)
C1 C6 H6 119.8
C5 C6 H6 119.8
O1 C7 C8 119.83(16)
O1 C7 C4 119.64(17)
C8 C7 C4 120.44(16)
C13 C8 C9 118.64(18)
C13 C8 C7 117.82(18)
C9 C8 C7 123.34(16)
O2 C9 C10 124.23(18)
O2 C9 C8 116.25(16)
C10 C9 C8 119.46(18)
C11 C10 C9 120.0(2)
C11 C10 H10 120.0
C9 C10 H10 120.0
C12 C11 C10 120.9(2)
C12 C11 H11 119.6
C10 C11 H11 119.6
C11 C12 C13 119.7(2)
C11 C12 H12 120.2
C13 C12 H12 120.2
C12 C13 C8 121.3(2)
C12 C13 H13 119.3
C8 C13 H13 119.3
N1 C14 C3 174.8(2)
C2 C15 H15A 109.5
C2 C15 H15B 109.5
H15A C15 H15B 109.5
C2 C15 H15C 109.5
H15A C15 H15C 109.5
H15B C15 H15C 109.5
O2 C20 H20A 109.5
O2 C20 H20B 109.5
H20A C20 H20B 109.5
O2 C20 H20C 109.5
H20A C20 H20C 109.5
H20B C20 H20C 109.5
C9 O2 C20 118.10(16)

loop_
_geom_bond_atom_site_label_1
_geom_bond_atom_site_label_2
_geom_bond_distance
C1 C6 1.372(3)
C1 C2 1.386(3)
C1 H1 0.9300
C2 C3 1.404(2)
C2 C15 1.501(3)
C3 C4 1.398(3)
C3 C14 1.443(3)
C4 C5 1.383(3)
C4 C7 1.499(3)
C5 C6 1.388(3)
C5 H5 0.9300
C6 H6 0.9300
C7 O1 1.218(2)
C7 C8 1.486(3)
C8 C13 1.395(3)
C8 C9 1.399(3)
C9 O2 1.360(2)
C9 C10 1.391(3)
C10 C11 1.382(3)
C10 H10 0.9300
C11 C12 1.366(3)
C11 H11 0.9300
C12 C13 1.368(3)
C12 H12 0.9300
C13 H13 0.9300
C14 N1 1.139(3)
C15 H15A 0.9600
C15 H15B 0.9600
C15 H15C 0.9600
C20 O2 1.427(2)
C20 H20A 0.9600
C20 H20B 0.9600
C20 H20C 0.9600

loop_
_geom_torsion_atom_site_label_1
_geom_torsion_atom_site_label_2
_geom_torsion_atom_site_label_3
_geom_torsion_atom_site_label_4
_geom_torsion
C6 C1 C2 C3 1.3(3)
C6 C1 C2 C15 -178.93(19)
C1 C2 C3 C4 -1.1(3)
C15 C2 C3 C4 179.18(18)
C1 C2 C3 C14 -178.34(17)
C15 C2 C3 C14 1.9(3)
C2 C3 C4 C5 -0.2(3)
C14 C3 C4 C5 176.98(17)
C2 C3 C4 C7 174.71(16)
C14 C3 C4 C7 -8.1(3)
C3 C4 C5 C6 1.2(3)
C7 C4 C5 C6 -173.75(17)
C2 C1 C6 C5 -0.3(3)
C4 C5 C6 C1 -1.0(3)
C5 C4 C7 O1 141.4(2)
C3 C4 C7 O1 -33.4(3)
C5 C4 C7 C8 -35.1(2)
C3 C4 C7 C8 150.02(17)
O1 C7 C8 C13 -42.3(3)
C4 C7 C8 C13 134.20(19)
O1 C7 C8 C9 132.4(2)
C4 C7 C8 C9 -51.0(2)
C13 C8 C9 O2 178.58(16)
C7 C8 C9 O2 3.8(2)
C13 C8 C9 C10 1.5(3)
C7 C8 C9 C10 -173.25(17)
O2 C9 C10 C11 -178.05(17)
C8 C9 C10 C11 -1.2(3)
C9 C10 C11 C12 -0.2(3)
C10 C11 C12 C13 1.4(3)
C11 C12 C13 C8 -1.0(3)
C9 C8 C13 C12 -0.4(3)
C7 C8 C13 C12 174.65(18)
C4 C3 C14 N1 -151(2)
C2 C3 C14 N1 26(3)
C10 C9 O2 C20 -2.0(3)
C8 C9 O2 C20 -178.93(17)
